data_1562627
loop_
_publ_author_name
'Yuan, Hong-Yan'
'Han, Min-Min'
'Jiang, Xian-Rong'
'Jiang, Zhan-Guo'
'Feng, Yun-Long'

_publ_section_title
;
 Six new coordination polymers constructed by
 3-carboxyl-5-oxycarboxymethylpyridinio-1-carboxylate: Crystal structures,
 topologies, photoluminescent and magnetic properties
;
_journal_name_full 'Journal of Solid State Chemistry'
_journal_page_first 191
_journal_page_last 199
_journal_paper_doi 10.1016/j.jssc.2013.03.035
_journal_volume 202
_journal_year 2013
_chemical_formula_moiety 'C10 H13 Cd N O10'
_chemical_formula_sum 'C10 H13 Cd N O10'
_chemical_formula_weight 419.61
_space_group_IT_number 14
_space_group_name_Hall '-P 2ybc'
_space_group_name_H-M_alt 'P 1 21/c 1'
_symmetry_cell_setting monoclinic
_symmetry_space_group_name_H-M 'P 1 21/c 1'
_atom_sites_solution_hydrogens geom
_atom_sites_solution_primary direct
_atom_sites_solution_secondary difmap
_audit_creation_method SHELXL-97
_cell_angle_alpha 90.00
_cell_angle_beta 98.0150(10)
_cell_angle_gamma 90.00
_cell_formula_units_Z 4
_cell_length_a 13.5585(2)
_cell_length_b 10.0016(2)
_cell_length_c 10.3505(2)
_cell_measurement_temperature 296(2)
_cell_measurement_theta_max 27.59
_cell_measurement_theta_min 1.52
_cell_volume 1389.89(4)
_computing_cell_refinement 'Siemens SMART & SAINT'
_computing_data_collection 'Siemens SMART'
_computing_data_reduction 'Siemens XPREP'
_computing_molecular_graphics 'Bruker SHELXTL'
_computing_publication_material 'Bruker SHELXTL'
_computing_structure_refinement 'Siemens SHELXTL'
_computing_structure_solution 'Siemens SHELXTL'
_diffrn_ambient_temperature 296(2)
_diffrn_measured_fraction_theta_full 0.998
_diffrn_measured_fraction_theta_max 0.998
_diffrn_measurement_device_type 'Bruker APEXII area-detector diffractometer'
_diffrn_measurement_method '\w scans'
_diffrn_radiation_monochromator graphite
_diffrn_radiation_source 'fine-focus sealed tube'
_diffrn_radiation_type MoK\a
_diffrn_radiation_wavelength 0.71073
_diffrn_reflns_av_R_equivalents 0.0239
_diffrn_reflns_av_sigmaI/netI 0.0148
_diffrn_reflns_limit_h_max 17
_diffrn_reflns_limit_h_min -17
_diffrn_reflns_limit_k_max 12
_diffrn_reflns_limit_k_min -13
_diffrn_reflns_limit_l_max 13
_diffrn_reflns_limit_l_min -13
_diffrn_reflns_number 22049
_diffrn_reflns_theta_full 27.59
_diffrn_reflns_theta_max 27.59
_diffrn_reflns_theta_min 1.52
_diffrn_standards_decay_% none
_diffrn_standards_interval_count none
_diffrn_standards_interval_time none
_diffrn_standards_number none
_exptl_absorpt_coefficient_mu 1.625
_exptl_absorpt_correction_T_max .895
_exptl_absorpt_correction_T_min .857
_exptl_absorpt_correction_type empirical
_exptl_absorpt_process_details 'SADABS (Sheldrick, 1996)'
_exptl_crystal_colour colourless
_exptl_crystal_density_diffrn 2.005
_exptl_crystal_density_method 'not measured'
_exptl_crystal_description block
_exptl_crystal_F_000 832
_exptl_crystal_size_max .387
_exptl_crystal_size_mid .079
_exptl_crystal_size_min .068
_refine_diff_density_max 0.466
_refine_diff_density_min -0.418
_refine_diff_density_rms 0.067
_refine_ls_extinction_method none
_refine_ls_goodness_of_fit_ref 1.044
_refine_ls_hydrogen_treatment mixed
_refine_ls_matrix_type full
_refine_ls_number_parameters 217
_refine_ls_number_reflns 3214
_refine_ls_number_restraints 9
_refine_ls_restrained_S_all 1.045
_refine_ls_R_factor_gt 0.0194
_refine_ls_shift/su_max 0.001
_refine_ls_shift/su_mean 0.000
_refine_ls_structure_factor_coef Fsqd
_refine_ls_weighting_details 'calc w=1/[\s^2^(Fo^2^)+(0.0232P)^2^+0.8050P] where P=(Fo^2^+2Fc^2^)/3'
_refine_ls_weighting_scheme calc
_refine_ls_wR_factor_gt 0.0473
_refine_ls_wR_factor_ref 0.0495
_reflns_number_gt 2789
_reflns_number_total 3214
_reflns_threshold_expression >2sigma(I)
_cod_data_source_file JSSC-2013-202-191.CIF
_cod_data_source_block 2
_cod_depositor_comments
;
The following automatic conversions were performed:

data item '_symmetry_cell_setting' value 'Monoclinic' was changed to
'monoclinic' in accordance with the built-in table derived from the
CIF Core dictionary named 'cif_core.dic' version 2.4.5 last updated
on 2014-11-21.

Automatic conversion script
Id: cif_fix_values 8369 2020-08-20 11:38:08Z andrius 
;
_cod_original_sg_symbol_H-M P2(1)/c
_cod_database_code 1562627
_refine_ls_r_factor_ref 0.0241

loop_
_symmetry_equiv_pos_as_xyz
'x, y, z'
'-x, y+1/2, -z+1/2'
'-x, -y, -z'
'x, -y-1/2, z-1/2'

loop_
_atom_site_label
_atom_site_type_symbol
_atom_site_fract_x
_atom_site_fract_y
_atom_site_fract_z
_atom_site_U_iso_or_equiv
_atom_site_adp_type
_atom_site_occupancy
_atom_site_symmetry_multiplicity
_atom_site_calc_flag
_atom_site_refinement_flags
_atom_site_disorder_assembly
_atom_site_disorder_group
Cd1 Cd 0.828820(9) 0.252665(12) 0.217508(12) 0.02244(5) Uani 1 1 d . . .
O1W O 0.73638(11) 0.10288(17) 0.07548(14) 0.0375(3) Uani 1 1 d D . .
H1WA H 0.6851(14) 0.109(3) 0.107(2) 0.045 Uiso 1 1 d D . .
H1WB H 0.7240(17) 0.126(2) 0.0007(15) 0.045 Uiso 1 1 d D . .
O1 O 0.93993(11) 0.85628(15) 0.27919(13) 0.0364(3) Uani 1 1 d . . .
O2W O 0.87947(13) 0.09708(15) 0.36711(14) 0.0395(4) Uani 1 1 d D . .
H2WA H 0.8469(16) 0.088(2) 0.4279(19) 0.047 Uiso 1 1 d D . .
H2WB H 0.8827(18) 0.0212(19) 0.334(2) 0.047 Uiso 1 1 d D . .
O2 O 1.03999(9) 0.70537(15) 0.38967(12) 0.0277(3) Uani 1 1 d . . .
O3W O 0.91054(10) 0.40788(15) 0.36607(13) 0.0302(3) Uani 1 1 d D . .
H3WA H 0.9264(16) 0.374(2) 0.4377(15) 0.036 Uiso 1 1 d D . .
H3WB H 0.9635(13) 0.406(2) 0.3347(19) 0.036 Uiso 1 1 d D . .
O3 O 0.42430(10) 0.67433(17) 0.30587(14) 0.0398(4) Uani 1 1 d . . .
O4 O 0.31014(9) 0.80824(15) 0.19177(12) 0.0285(3) Uani 1 1 d . . .
O5 O 0.62871(11) 0.43067(15) -0.00686(14) 0.0398(4) Uani 1 1 d . . .
O6 O 0.78836(9) 0.42991(13) 0.08430(11) 0.0249(3) Uani 1 1 d . . .
O7 O 0.79095(9) 0.80935(15) 0.42034(12) 0.0293(3) Uani 1 1 d . . .
N1 N 0.57435(11) 0.77325(15) 0.18713(15) 0.0234(3) Uani 1 1 d . . .
C1 C 0.59129(13) 0.66168(18) 0.12111(17) 0.0242(4) Uani 1 1 d . . .
H1A H 0.5425 0.6290 0.0568 0.029 Uiso 1 1 calc R . .
C2 C 0.68082(12) 0.59603(18) 0.14895(16) 0.0216(3) Uani 1 1 d . . .
C3 C 0.75200(13) 0.64206(18) 0.24893(16) 0.0237(4) Uani 1 1 d . . .
H3A H 0.8125 0.5978 0.2692 0.028 Uiso 1 1 calc R . .
C4 C 0.73095(14) 0.75556(18) 0.31800(17) 0.0233(4) Uani 1 1 d . . .
C5 C 0.64136(13) 0.82154(19) 0.28336(17) 0.0254(4) Uani 1 1 d . . .
H5A H 0.6277 0.8993 0.3268 0.030 Uiso 1 1 calc R . .
C6 C 0.69929(13) 0.47401(18) 0.06820(16) 0.0230(4) Uani 1 1 d . . .
C7 C 0.47540(13) 0.8366(2) 0.15831(18) 0.0275(4) Uani 1 1 d . . .
H7A H 0.4545 0.8360 0.0648 0.033 Uiso 1 1 calc R . .
H7B H 0.4799 0.9289 0.1870 0.033 Uiso 1 1 calc R . .
C8 C 0.39727(14) 0.76396(19) 0.22598(18) 0.0259(4) Uani 1 1 d . . .
C9 C 0.88473(14) 0.74645(19) 0.46053(18) 0.0268(4) Uani 1 1 d . . .
H9A H 0.8746 0.6508 0.4671 0.032 Uiso 1 1 calc R . .
H9B H 0.9117 0.7790 0.5465 0.032 Uiso 1 1 calc R . .
C10 C 0.96017(14) 0.77239(18) 0.36684(17) 0.0228(4) Uani 1 1 d . . .

loop_
_atom_site_aniso_label
_atom_site_aniso_U_11
_atom_site_aniso_U_22
_atom_site_aniso_U_33
_atom_site_aniso_U_23
_atom_site_aniso_U_13
_atom_site_aniso_U_12
Cd1 0.01909(8) 0.02345(8) 0.02511(8) 0.00312(5) 0.00429(5) 0.00164(5)
O1W 0.0324(8) 0.0436(9) 0.0357(8) -0.0015(7) 0.0019(6) -0.0039(7)
O1 0.0361(8) 0.0411(9) 0.0343(7) 0.0089(6) 0.0124(6) 0.0107(7)
O2W 0.0617(10) 0.0281(8) 0.0329(8) 0.0088(6) 0.0213(7) 0.0108(7)
O2 0.0184(6) 0.0344(7) 0.0312(7) 0.0022(6) 0.0066(5) 0.0034(6)
O3W 0.0264(7) 0.0328(8) 0.0303(7) 0.0038(6) 0.0004(5) -0.0002(6)
O3 0.0299(8) 0.0526(10) 0.0385(8) 0.0136(7) 0.0107(6) 0.0112(7)
O4 0.0166(6) 0.0382(8) 0.0314(6) -0.0021(6) 0.0058(5) 0.0049(6)
O5 0.0324(8) 0.0363(8) 0.0472(8) -0.0171(7) -0.0065(6) 0.0027(7)
O6 0.0265(7) 0.0250(7) 0.0240(6) 0.0036(5) 0.0067(5) 0.0077(5)
O7 0.0185(6) 0.0394(8) 0.0291(6) -0.0124(6) -0.0003(5) 0.0028(6)
N1 0.0158(7) 0.0274(8) 0.0273(8) -0.0014(6) 0.0034(6) 0.0029(6)
C1 0.0190(8) 0.0266(9) 0.0268(8) -0.0026(7) 0.0025(6) -0.0004(7)
C2 0.0194(8) 0.0220(9) 0.0237(8) -0.0010(6) 0.0042(6) 0.0000(7)
C3 0.0172(8) 0.0273(9) 0.0264(8) -0.0006(7) 0.0027(6) 0.0033(7)
C4 0.0174(8) 0.0297(10) 0.0226(8) -0.0031(7) 0.0027(6) -0.0022(7)
C5 0.0194(9) 0.0275(10) 0.0299(9) -0.0065(7) 0.0057(6) 0.0021(8)
C6 0.0250(9) 0.0203(9) 0.0238(8) 0.0013(7) 0.0044(6) 0.0019(7)
C7 0.0166(9) 0.0302(10) 0.0354(10) -0.0004(8) 0.0022(7) 0.0058(8)
C8 0.0199(9) 0.0340(11) 0.0239(9) -0.0064(7) 0.0036(7) 0.0034(7)
C9 0.0173(9) 0.0397(11) 0.0233(8) -0.0023(7) 0.0021(6) 0.0026(8)
C10 0.0189(9) 0.0274(10) 0.0224(8) -0.0061(7) 0.0033(6) -0.0021(7)

loop_
_atom_type_symbol
_atom_type_description
_atom_type_scat_dispersion_real
_atom_type_scat_dispersion_imag
_atom_type_scat_source
C C 0.0033 0.0016 'International Tables Vol C Tables 4.2.6.8 and 6.1.1.4'
H H 0.0000 0.0000 'International Tables Vol C Tables 4.2.6.8 and 6.1.1.4'
N N 0.0061 0.0033 'International Tables Vol C Tables 4.2.6.8 and 6.1.1.4'
O O 0.0106 0.0060 'International Tables Vol C Tables 4.2.6.8 and 6.1.1.4'
Cd Cd -0.8075 1.2024 'International Tables Vol C Tables 4.2.6.8 and 6.1.1.4'

loop_
_geom_angle_atom_site_label_1
_geom_angle_atom_site_label_2
_geom_angle_atom_site_label_3
_geom_angle
_geom_angle_site_symmetry_1
_geom_angle_site_symmetry_3
O2W Cd1 O6 172.47(5) . .
O2W Cd1 O2 90.43(5) . 2_745
O6 Cd1 O2 90.31(5) . 2_745
O2W Cd1 O4 94.35(5) . 2_645
O6 Cd1 O4 85.20(5) . 2_645
O2 Cd1 O4 174.86(5) 2_745 2_645
O2W Cd1 O1W 94.33(6) . .
O6 Cd1 O1W 93.19(5) . .
O2 Cd1 O1W 86.97(5) 2_745 .
O4 Cd1 O1W 90.79(5) 2_645 .
O2W Cd1 O3W 86.29(6) . .
O6 Cd1 O3W 86.18(5) . .
O2 Cd1 O3W 97.30(5) 2_745 .
O4 Cd1 O3W 84.90(5) 2_645 .
O1W Cd1 O3W 175.68(5) . .
Cd1 O1W H1WA 96.5(18) . .
Cd1 O1W H1WB 116.0(18) . .
H1WA O1W H1WB 107(2) . .
Cd1 O2W H2WA 117.6(17) . .
Cd1 O2W H2WB 112.4(17) . .
H2WA O2W H2WB 106(2) . .
C10 O2 Cd1 120.33(12) . 2_755
Cd1 O3W H3WA 111.3(16) . .
Cd1 O3W H3WB 94.8(16) . .
H3WA O3W H3WB 102.4(18) . .
C8 O4 Cd1 126.19(12) . 2_655
C6 O6 Cd1 119.66(11) . .
C4 O7 C9 117.80(14) . .
C5 N1 C1 122.02(16) . .
C5 N1 C7 119.88(15) . .
C1 N1 C7 117.91(15) . .
N1 C1 C2 119.88(16) . .
N1 C1 H1A 120.1 . .
C2 C1 H1A 120.1 . .
C1 C2 C3 119.90(16) . .
C1 C2 C6 118.47(15) . .
C3 C2 C6 121.63(15) . .
C2 C3 C4 118.76(16) . .
C2 C3 H3A 120.6 . .
C4 C3 H3A 120.6 . .
O7 C4 C5 115.01(16) . .
O7 C4 C3 125.59(16) . .
C5 C4 C3 119.39(16) . .
N1 C5 C4 119.97(16) . .
N1 C5 H5A 120.0 . .
C4 C5 H5A 120.0 . .
O5 C6 O6 127.07(17) . .
O5 C6 C2 117.33(16) . .
O6 C6 C2 115.58(15) . .
N1 C7 C8 111.80(15) . .
N1 C7 H7A 109.3 . .
C8 C7 H7A 109.3 . .
N1 C7 H7B 109.3 . .
C8 C7 H7B 109.3 . .
H7A C7 H7B 107.9 . .
O3 C8 O4 128.13(18) . .
O3 C8 C7 119.25(17) . .
O4 C8 C7 112.61(16) . .
O7 C9 C10 112.86(15) . .
O7 C9 H9A 109.0 . .
C10 C9 H9A 109.0 . .
O7 C9 H9B 109.0 . .
C10 C9 H9B 109.0 . .
H9A C9 H9B 107.8 . .
O1 C10 O2 126.26(17) . .
O1 C10 C9 118.75(16) . .
O2 C10 C9 114.97(16) . .

loop_
_geom_bond_atom_site_label_1
_geom_bond_atom_site_label_2
_geom_bond_distance
_geom_bond_site_symmetry_2
Cd1 O2W 2.2347(14) .
Cd1 O6 2.2657(12) .
Cd1 O2 2.2734(13) 2_745
Cd1 O4 2.2877(12) 2_645
Cd1 O1W 2.3372(15) .
Cd1 O3W 2.3510(14) .
O1W H1WA 0.811(15) .
O1W H1WB 0.804(15) .
O1 C10 1.238(2) .
O2W H2WA 0.822(15) .
O2W H2WB 0.835(15) .
O2 C10 1.267(2) .
O2 Cd1 2.2734(12) 2_755
O3W H3WA 0.816(15) .
O3W H3WB 0.828(15) .
O3 C8 1.240(2) .
O4 C8 1.265(2) .
O4 Cd1 2.2877(12) 2_655
O5 C6 1.225(2) .
O6 C6 1.275(2) .
O7 C4 1.354(2) .
O7 C9 1.428(2) .
N1 C5 1.341(2) .
N1 C1 1.345(2) .
N1 C7 1.476(2) .
C1 C2 1.375(2) .
C1 H1A 0.9300 .
C2 C3 1.391(2) .
C2 C6 1.520(2) .
C3 C4 1.392(2) .
C3 H3A 0.9300 .
C4 C5 1.385(3) .
C5 H5A 0.9300 .
C7 C8 1.532(3) .
C7 H7A 0.9700 .
C7 H7B 0.9700 .
C9 C10 1.527(2) .
C9 H9A 0.9700 .
C9 H9B 0.9700 .

loop_
_geom_hbond_atom_site_label_D
_geom_hbond_atom_site_label_H
_geom_hbond_atom_site_label_A
_geom_hbond_distance_DH
_geom_hbond_distance_HA
_geom_hbond_distance_DA
_geom_hbond_angle_DHA
_geom_hbond_site_symmetry_A
O1W H1WA O3 0.811(15) 1.952(17) 2.741(2) 164(3) 2_645
O1W H1WB O4 0.804(15) 2.086(15) 2.890(2) 179(3) 3_665
O2W H2WA O6 0.822(15) 1.908(16) 2.7253(19) 172(2) 4_566
O2W H2WB O1 0.835(15) 1.942(17) 2.740(2) 160(2) 1_545
O3W H3WA O2 0.816(15) 1.951(15) 2.7662(19) 178(2) 3_766
O3W H3WB O1 0.828(15) 1.944(16) 2.736(2) 160(2) 2_745

loop_
_geom_torsion_atom_site_label_1
_geom_torsion_atom_site_label_2
_geom_torsion_atom_site_label_3
_geom_torsion_atom_site_label_4
_geom_torsion
_geom_torsion_site_symmetry_1
_geom_torsion_site_symmetry_2
_geom_torsion_site_symmetry_3
_geom_torsion_site_symmetry_4
O2W Cd1 O6 C6 -107.9(4) . . . .
O2 Cd1 O6 C6 156.53(13) 2_745 . . .
O4 Cd1 O6 C6 -20.98(13) 2_645 . . .
O1W Cd1 O6 C6 69.55(13) . . . .
O3W Cd1 O6 C6 -106.18(13) . . . .
C5 N1 C1 C2 -2.1(3) . . . .
C7 N1 C1 C2 -177.10(16) . . . .
N1 C1 C2 C3 2.6(3) . . . .
N1 C1 C2 C6 -177.20(15) . . . .
C1 C2 C3 C4 -0.7(3) . . . .
C6 C2 C3 C4 179.10(16) . . . .
C9 O7 C4 C5 -179.66(16) . . . .
C9 O7 C4 C3 1.1(3) . . . .
C2 C3 C4 O7 177.52(17) . . . .
C2 C3 C4 C5 -1.7(3) . . . .
C1 N1 C5 C4 -0.5(3) . . . .
C7 N1 C5 C4 174.47(17) . . . .
O7 C4 C5 N1 -176.97(16) . . . .
C3 C4 C5 N1 2.4(3) . . . .
Cd1 O6 C6 O5 -82.7(2) . . . .
Cd1 O6 C6 C2 99.14(15) . . . .
C1 C2 C6 O5 -8.8(2) . . . .
C3 C2 C6 O5 171.34(17) . . . .
C1 C2 C6 O6 169.50(16) . . . .
C3 C2 C6 O6 -10.3(2) . . . .
C5 N1 C7 C8 -96.1(2) . . . .
C1 N1 C7 C8 79.0(2) . . . .
Cd1 O4 C8 O3 7.0(3) 2_655 . . .
Cd1 O4 C8 C7 -171.77(11) 2_655 . . .
N1 C7 C8 O3 8.0(2) . . . .
N1 C7 C8 O4 -173.18(15) . . . .
C4 O7 C9 C10 73.8(2) . . . .
Cd1 O2 C10 O1 8.2(3) 2_755 . . .
Cd1 O2 C10 C9 -170.29(11) 2_755 . . .
O7 C9 C10 O1 9.7(2) . . . .
O7 C9 C10 O2 -171.65(15) . . . .
